data_4513697
loop_
_publ_author_name
'Thipparaboina, Rajesh'
'Kumar, Dinesh'
'Mittapalli, Sudhir'
'Balasubramanian, Sridhar'
'Nangia, Ashwini'
'Shastri, Nalini R.'

_publ_section_title
;
 Ionic, Neutral, and Hybrid Acid--Base Crystalline Adducts of Lamotrigine
 with Improved Pharmaceutical Performance
;
_journal_issue 12
_journal_name_full 'Crystal Growth &amp; Design'
_journal_page_first 5816
_journal_paper_doi 10.1021/acs.cgd.5b01187
_journal_volume 15
_journal_year 2015
_chemical_formula_moiety 'C9 H7.34 Cl2 N5, C9 H7.66 O2'
_chemical_formula_sum 'C18 H15 Cl2 N5 O2'
_chemical_formula_weight 404.25
_chemical_melting_point 447
_chemical_name_common 'Lamotrigine cinnamic acid salt cocrystal'
_chemical_name_systematic '6-(2,3-dichlorophenyl)-1,2,4-trigine-3,5-dimine-(E)-3-phenylprop-2-enoic acid salt cocrystal'
_space_group_crystal_system monoclinic
_space_group_IT_number 14
_space_group_name_Hall '-P 2ybc'
_space_group_name_H-M_alt 'P 1 21/c 1'
_symmetry_space_group_name_Hall '-P 2ybc'
_symmetry_space_group_name_H-M 'P 1 21/c 1'
_atom_sites_solution_hydrogens mixed
_audit_creation_method SHELXL-2014/7
_cell_angle_alpha 90
_cell_angle_beta 113.662(2)
_cell_angle_gamma 90
_cell_formula_units_Z 4
_cell_length_a 17.5729(18)
_cell_length_b 7.8008(8)
_cell_length_c 14.8637(15)
_cell_measurement_reflns_used 7016
_cell_measurement_temperature 298(2)
_cell_measurement_theta_max 26.76
_cell_measurement_theta_min 2.53
_cell_volume 1866.3(3)
_computing_cell_refinement 'SAINT (Bruker, 2001)'
_computing_data_collection 'SMART (Bruker, 2001)'
_computing_data_reduction 'SAINT Bruker, 2001'
_computing_molecular_graphics 'SHELXL2014 (Sheldrick, 2015)'
_computing_publication_material 'SHELXL2014 (Sheldrick, 2015)'
_computing_structure_refinement 'SHELXL-2014/7 (Sheldrick, 2015)'
_computing_structure_solution 'SHELXL-2014/7 (Sheldrick, 2015)'
_diffrn_ambient_temperature 298(2)
_diffrn_measured_fraction_theta_full 0.999
_diffrn_measured_fraction_theta_max 0.999
_diffrn_measurement_device_type 'Bruker SMART APEX CCD area-detector'
_diffrn_measurement_method \w
_diffrn_radiation_type MoK\a
_diffrn_radiation_wavelength 0.71073
_diffrn_reflns_av_R_equivalents 0.0213
_diffrn_reflns_av_unetI/netI 0.0154
_diffrn_reflns_laue_measured_fraction_full 0.999
_diffrn_reflns_laue_measured_fraction_max 0.999
_diffrn_reflns_limit_h_max 21
_diffrn_reflns_limit_h_min -21
_diffrn_reflns_limit_k_max 9
_diffrn_reflns_limit_k_min -9
_diffrn_reflns_limit_l_max 18
_diffrn_reflns_limit_l_min -18
_diffrn_reflns_number 19139
_diffrn_reflns_point_group_measured_fraction_full 0.999
_diffrn_reflns_point_group_measured_fraction_max 0.999
_diffrn_reflns_theta_full 25.242
_diffrn_reflns_theta_max 26.249
_diffrn_reflns_theta_min 2.531
_exptl_absorpt_coefficient_mu 0.372
_exptl_absorpt_correction_T_max 0.97
_exptl_absorpt_correction_T_min 0.93
_exptl_absorpt_correction_type multi-scan
_exptl_absorpt_process_details 'SADABS; Bruker,2001'
_exptl_crystal_colour colorless
_exptl_crystal_density_diffrn 1.439
_exptl_crystal_description block
_exptl_crystal_F_000 832
_exptl_crystal_size_max 0.15
_exptl_crystal_size_mid 0.14
_exptl_crystal_size_min 0.08
_refine_diff_density_max 0.359
_refine_diff_density_min -0.176
_refine_diff_density_rms 0.050
_refine_ls_extinction_method none
_refine_ls_goodness_of_fit_ref 1.048
_refine_ls_hydrogen_treatment mixed
_refine_ls_matrix_type full
_refine_ls_number_parameters 281
_refine_ls_number_reflns 3766
_refine_ls_number_restraints 17
_refine_ls_restrained_S_all 1.068
_refine_ls_R_factor_all 0.0522
_refine_ls_R_factor_gt 0.0447
_refine_ls_shift/su_max 0.003
_refine_ls_shift/su_mean 0.000
_refine_ls_structure_factor_coef Fsqd
_refine_ls_weighting_details 'w=1/[\s^2^(Fo^2^)+(0.0688P)^2^+0.6026P] where P=(Fo^2^+2Fc^2^)/3'
_refine_ls_weighting_scheme calc
_refine_ls_wR_factor_gt 0.1194
_refine_ls_wR_factor_ref 0.1266
_reflns_Friedel_coverage 0.000
_reflns_number_gt 3197
_reflns_number_total 3766
_reflns_threshold_expression 'I > 2\s(I)'
_cod_data_source_file cg5b01187_si_002.cif
_cod_data_source_block LCA
_cod_depositor_comments 'Adding full bibliography for 4513697--4513699.cif.'
_cod_database_code 4513697
_shelx_shelxl_version_number 2014/7
_shelx_space_group_comment
;
The symmetry employed for this shelxl refinement is uniquely defined
by the following loop, which should always be used as a source of
symmetry information in preference to the above space-group names.
They are only intended as comments.
;

loop_
_space_group_symop_operation_xyz
'x, y, z'
'-x, y+1/2, -z+1/2'
'-x, -y, -z'
'x, -y-1/2, z-1/2'

loop_
_atom_site_label
_atom_site_type_symbol
_atom_site_fract_x
_atom_site_fract_y
_atom_site_fract_z
_atom_site_U_iso_or_equiv
_atom_site_adp_type
_atom_site_occupancy
_atom_site_site_symmetry_order
_atom_site_calc_flag
_atom_site_refinement_flags_posn
_atom_site_refinement_flags_adp
_atom_site_refinement_flags_occupancy
_atom_site_disorder_assembly
_atom_site_disorder_group
C1 C 0.30809(11) 0.2057(2) 0.74432(12) 0.0416(4) Uani 1 1 d . . . . .
C2 C 0.23095(11) 0.2858(2) 0.71144(13) 0.0442(4) Uani 1 1 d . . . . .
C3 C 0.18344(12) 0.3015(3) 0.61133(14) 0.0502(5) Uani 1 1 d . . . . .
C4 C 0.21256(13) 0.2395(3) 0.54423(14) 0.0559(5) Uani 1 1 d . . . . .
H4 H 0.1805 0.2504 0.4773 0.067 Uiso 1 1 calc R U . . .
C5 C 0.28882(14) 0.1620(3) 0.57625(14) 0.0568(5) Uani 1 1 d . . . . .
H5 H 0.3081 0.1203 0.5307 0.068 Uiso 1 1 calc R U . . .
C6 C 0.33772(13) 0.1450(3) 0.67610(14) 0.0496(4) Uani 1 1 d . . . . .
H6 H 0.3897 0.0935 0.6972 0.059 Uiso 1 1 calc R U . . .
C7 C 0.35740(11) 0.1803(2) 0.85165(12) 0.0403(4) Uani 1 1 d . . . . .
C8 C 0.44284(10) 0.1320(2) 1.04269(12) 0.0390(4) Uani 1 1 d . . . . .
C9 C 0.41901(11) 0.3020(2) 0.91003(13) 0.0433(4) Uani 1 1 d . . . . .
N1 N 0.34147(10) 0.0457(2) 0.89208(11) 0.0451(4) Uani 1 1 d . . . . .
N2 N 0.38466(9) 0.0197(2) 0.98911(10) 0.0439(4) Uani 1 1 d . . . . .
H1N H 0.3748 -0.0695 1.0167 0.053 Uiso 0.34(4) 1 calc R U P . .
N3 N 0.46132(9) 0.27503(19) 1.00568(10) 0.0442(4) Uani 1 1 d . . . . .
N4 N 0.48379(11) 0.0972(3) 1.13764(12) 0.0489(4) Uani 1 1 d . . . . .
H2N H 0.4655(14) 0.012(3) 1.1601(17) 0.056(6) Uiso 1 1 d . . . . .
H3N H 0.5164(15) 0.165(3) 1.1721(19) 0.064(7) Uiso 1 1 d . . . . .
N5 N 0.43379(14) 0.4422(3) 0.87069(15) 0.0663(6) Uani 1 1 d . . . . .
H4N H 0.4657(17) 0.520(3) 0.908(2) 0.073(7) Uiso 1 1 d . . . . .
H5N H 0.4064(13) 0.467(3) 0.8145(18) 0.052(6) Uiso 1 1 d . . . . .
Cl1 Cl 0.19518(4) 0.36583(8) 0.79513(4) 0.0667(2) Uani 1 1 d . . . . .
Cl2 Cl 0.08664(4) 0.39598(10) 0.56930(4) 0.0747(2) Uani 1 1 d . . . . .
C10 C 0.33082(14) -0.1932(3) 1.15053(16) 0.0544(5) Uani 1 1 d D U . . .
C11 C 0.27611(19) -0.2486(3) 1.1989(2) 0.0487(8) Uani 0.817(7) 1 d D U P A 1
H11 H 0.2983 -0.2567 1.2670 0.058 Uiso 0.817(7) 1 calc R U P A 1
C12 C 0.1966(2) -0.2871(4) 1.1490(2) 0.0512(8) Uani 0.817(7) 1 d D U P A 1
H12 H 0.1749 -0.2758 1.0810 0.061 Uiso 0.817(7) 1 calc R U P A 1
C11' C 0.2437(9) -0.2705(16) 1.1320(10) 0.061(4) Uani 0.183(7) 1 d D U P A 2
H11' H 0.2070 -0.3123 1.0716 0.073 Uiso 0.183(7) 1 calc R U P A 2
C12' C 0.2296(8) -0.2697(15) 1.2051(11) 0.058(4) Uani 0.183(7) 1 d D U P A 2
H12' H 0.2678 -0.2269 1.2645 0.069 Uiso 0.183(7) 1 calc DR U P A 2
C13 C 0.14007(15) -0.3473(3) 1.1947(2) 0.0651(6) Uani 1 1 d D U . . .
C14 C 0.15791(16) -0.3475(3) 1.2953(2) 0.0732(7) Uani 1 1 d . . . . .
H14 H 0.2079 -0.3023 1.3396 0.088 Uiso 1 1 calc DR U . . .
C15 C 0.10141(19) -0.4148(4) 1.3290(2) 0.0818(8) Uani 1 1 d . . . . .
H15 H 0.1135 -0.4143 1.3959 0.098 Uiso 1 1 calc R U . . .
C16 C 0.02766(19) -0.4822(4) 1.2644(3) 0.0869(8) Uani 1 1 d . . . . .
H16 H -0.0100 -0.5290 1.2872 0.104 Uiso 1 1 calc R U . . .
C17 C 0.0103(2) -0.4799(5) 1.1670(3) 0.0954(9) Uani 1 1 d . . . . .
H17 H -0.0398 -0.5252 1.1230 0.114 Uiso 1 1 calc R U . . .
C18 C 0.06525(19) -0.4120(4) 1.1322(2) 0.0838(8) Uani 1 1 d . . . . .
H18 H 0.0513 -0.4099 1.0648 0.101 Uiso 1 1 calc R U . . .
O1 O 0.40276(11) -0.1566(2) 1.20597(10) 0.0637(4) Uani 1 1 d . . . . .
O2 O 0.30334(12) -0.1834(3) 1.05691(12) 0.0797(5) Uani 1 1 d . . . . .
H2O H 0.3338 -0.1208 1.0416 0.120 Uiso 0.66(4) 1 calc R U P . .

loop_
_atom_site_aniso_label
_atom_site_aniso_U_11
_atom_site_aniso_U_22
_atom_site_aniso_U_33
_atom_site_aniso_U_23
_atom_site_aniso_U_13
_atom_site_aniso_U_12
C1 0.0463(9) 0.0412(9) 0.0348(9) 0.0011(7) 0.0136(7) -0.0082(7)
C2 0.0490(10) 0.0481(10) 0.0360(9) 0.0005(7) 0.0176(8) -0.0046(8)
C3 0.0477(10) 0.0564(11) 0.0402(10) 0.0059(8) 0.0111(8) -0.0041(8)
C4 0.0607(12) 0.0675(13) 0.0337(9) 0.0024(9) 0.0131(9) -0.0064(10)
C5 0.0688(13) 0.0667(13) 0.0394(10) -0.0041(9) 0.0265(10) -0.0056(10)
C6 0.0582(11) 0.0520(11) 0.0396(10) 0.0020(8) 0.0209(9) -0.0024(9)
C7 0.0448(9) 0.0406(9) 0.0338(8) 0.0008(7) 0.0141(7) -0.0023(7)
C8 0.0382(8) 0.0422(9) 0.0358(9) 0.0022(7) 0.0140(7) 0.0016(7)
C9 0.0468(9) 0.0432(9) 0.0358(9) 0.0015(7) 0.0123(7) -0.0057(7)
N1 0.0505(8) 0.0463(8) 0.0346(8) -0.0002(6) 0.0132(7) -0.0066(7)
N2 0.0524(9) 0.0429(8) 0.0324(7) 0.0025(6) 0.0129(6) -0.0065(7)
N3 0.0469(8) 0.0446(8) 0.0353(8) 0.0019(6) 0.0105(6) -0.0077(6)
N4 0.0503(9) 0.0526(10) 0.0354(8) 0.0056(7) 0.0084(7) -0.0072(8)
N5 0.0845(14) 0.0581(11) 0.0375(9) 0.0085(8) 0.0046(9) -0.0290(10)
Cl1 0.0713(4) 0.0876(4) 0.0461(3) 0.0059(3) 0.0288(3) 0.0201(3)
Cl2 0.0544(3) 0.1023(5) 0.0560(3) 0.0151(3) 0.0103(3) 0.0147(3)
C10 0.0702(13) 0.0457(10) 0.0536(12) 0.0128(9) 0.0313(11) 0.0058(9)
C11 0.0553(16) 0.0519(14) 0.0384(16) 0.0055(11) 0.0183(13) 0.0025(12)
C12 0.0576(18) 0.0505(15) 0.0400(16) 0.0034(12) 0.0138(14) 0.0008(13)
C11' 0.066(9) 0.059(7) 0.056(10) -0.002(6) 0.022(7) -0.006(6)
C12' 0.043(8) 0.044(6) 0.075(10) -0.010(6) 0.013(7) 0.005(5)
C13 0.0695(14) 0.0535(12) 0.0871(17) 0.0146(11) 0.0468(14) 0.0135(10)
C14 0.0610(14) 0.0654(14) 0.0926(19) 0.0189(13) 0.0302(13) 0.0130(11)
C15 0.0895(19) 0.0854(18) 0.0825(18) 0.0250(15) 0.0471(16) 0.0206(15)
C16 0.0837(19) 0.0859(19) 0.117(2) 0.0096(17) 0.0671(19) 0.0013(15)
C17 0.0801(18) 0.109(2) 0.109(2) -0.0142(19) 0.0506(18) -0.0207(17)
C18 0.0891(19) 0.0896(19) 0.0851(19) -0.0057(15) 0.0479(16) -0.0091(15)
O1 0.0798(11) 0.0693(10) 0.0416(8) 0.0018(7) 0.0238(8) -0.0097(8)
O2 0.0816(11) 0.0938(13) 0.0522(9) 0.0140(8) 0.0146(8) -0.0372(10)

loop_
_atom_type_symbol
_atom_type_description
_atom_type_scat_dispersion_real
_atom_type_scat_dispersion_imag
_atom_type_scat_source
C C 0.0033 0.0016 'International Tables Vol C Tables 4.2.6.8 and 6.1.1.4'
H H 0.0000 0.0000 'International Tables Vol C Tables 4.2.6.8 and 6.1.1.4'
N N 0.0061 0.0033 'International Tables Vol C Tables 4.2.6.8 and 6.1.1.4'
O O 0.0106 0.0060 'International Tables Vol C Tables 4.2.6.8 and 6.1.1.4'
Cl Cl 0.1484 0.1585 'International Tables Vol C Tables 4.2.6.8 and 6.1.1.4'

loop_
_geom_angle_atom_site_label_1
_geom_angle_atom_site_label_2
_geom_angle_atom_site_label_3
_geom_angle
C2 C1 C6 119.50(16)
C2 C1 C7 120.09(16)
C6 C1 C7 120.38(17)
C3 C2 C1 119.86(17)
C3 C2 Cl1 120.38(15)
C1 C2 Cl1 119.75(14)
C4 C3 C2 120.42(18)
C4 C3 Cl2 119.11(15)
C2 C3 Cl2 120.47(16)
C5 C4 C3 119.94(18)
C5 C4 H4 120.0
C3 C4 H4 120.0
C4 C5 C6 120.80(19)
C4 C5 H5 119.6
C6 C5 H5 119.6
C5 C6 C1 119.47(19)
C5 C6 H6 120.3
C1 C6 H6 120.3
N1 C7 C9 120.35(16)
N1 C7 C1 117.59(15)
C9 C7 C1 122.04(15)
N4 C8 N2 117.18(17)
N4 C8 N3 119.22(17)
N2 C8 N3 123.60(15)
N5 C9 N3 118.77(17)
N5 C9 C7 121.04(17)
N3 C9 C7 120.18(16)
C7 N1 N2 118.98(15)
C8 N2 N1 120.35(15)
C8 N2 H1N 119.8
N1 N2 H1N 119.8
C9 N3 C8 116.52(15)
C8 N4 H2N 116.2(15)
C8 N4 H3N 119.5(18)
H2N N4 H3N 123(2)
C9 N5 H4N 119.7(18)
C9 N5 H5N 121.1(16)
H4N N5 H5N 118(2)
O1 C10 O2 123.4(2)
O1 C10 C11 115.8(2)
O2 C10 C11 120.8(2)
O1 C10 C11' 151.0(5)
O2 C10 C11' 85.2(5)
C12 C11 C10 122.6(3)
C12 C11 H11 118.7
C10 C11 H11 118.7
C11 C12 C13 124.2(3)
C11 C12 H12 117.9
C13 C12 H12 117.9
C12' C11' C10 112.4(13)
C12' C11' H11' 123.8
C10 C11' H11' 123.8
C11' C12' C13 116.8(15)
C11' C12' H12' 121.6
C13 C12' H12' 121.6
C18 C13 C14 118.0(2)
C18 C13 C12 116.2(3)
C14 C13 C12 125.8(3)
C18 C13 C12' 145.9(5)
C14 C13 C12' 96.0(5)
C15 C14 C13 120.1(3)
C15 C14 H14 119.9
C13 C14 H14 119.9
C16 C15 C14 120.5(3)
C16 C15 H15 119.8
C14 C15 H15 119.8
C17 C16 C15 119.2(3)
C17 C16 H16 120.4
C15 C16 H16 120.4
C16 C17 C18 121.2(3)
C16 C17 H17 119.4
C18 C17 H17 119.4
C13 C18 C17 121.1(3)
C13 C18 H18 119.5
C17 C18 H18 119.5
C10 O2 H2O 109.5

loop_
_geom_bond_atom_site_label_1
_geom_bond_atom_site_label_2
_geom_bond_distance
C1 C2 1.391(3)
C1 C6 1.396(3)
C1 C7 1.492(2)
C2 C3 1.389(3)
C2 Cl1 1.7204(19)
C3 C4 1.378(3)
C3 Cl2 1.725(2)
C4 C5 1.370(3)
C4 H4 0.9300
C5 C6 1.391(3)
C5 H5 0.9300
C6 H6 0.9300
C7 N1 1.295(2)
C7 C9 1.439(2)
C8 N4 1.330(2)
C8 N2 1.339(2)
C8 N3 1.341(2)
C9 N5 1.315(3)
C9 N3 1.330(2)
N1 N2 1.349(2)
N2 H1N 0.8600
N4 H2N 0.86(2)
N4 H3N 0.79(3)
N5 H4N 0.86(3)
N5 H5N 0.80(2)
C10 O1 1.234(3)
C10 O2 1.279(3)
C10 C11 1.477(4)
C10 C11' 1.563(13)
C11 C12 1.326(5)
C11 H11 0.9300
C12 C13 1.488(4)
C12 H12 0.9300
C11' C12' 1.208(16)
C11' H11' 0.9300
C12' C13 1.634(11)
C12' H12' 0.9300
C13 C18 1.366(4)
C13 C14 1.399(4)
C14 C15 1.382(4)
C14 H14 0.9300
C15 C16 1.371(4)
C15 H15 0.9300
C16 C17 1.355(4)
C16 H16 0.9300
C17 C18 1.373(4)
C17 H17 0.9300
C18 H18 0.9300
O2 H2O 0.8200

loop_
_geom_hbond_atom_site_label_D
_geom_hbond_atom_site_label_H
_geom_hbond_atom_site_label_A
_geom_hbond_distance_DH
_geom_hbond_distance_HA
_geom_hbond_distance_DA
_geom_hbond_angle_DHA
_geom_hbond_site_symmetry_A
N2 H1N O2 0.86 1.82 2.593(2) 148 .
N4 H2N O1 0.86(2) 2.00(2) 2.853(2) 169(2) .
N4 H3N O1 0.79(3) 2.28(3) 3.057(3) 168(2) 2_657
N5 H4N N3 0.86(3) 2.13(3) 2.987(2) 176(3) 3_667
N5 H5N O1 0.80(2) 2.17(2) 2.831(2) 140(2) 4_565
O2 H2O N2 0.82 1.78 2.593(2) 170 .
C4 H4 Cl1 0.93 2.96 3.684(2) 135 4_565

loop_
_geom_torsion_atom_site_label_1
_geom_torsion_atom_site_label_2
_geom_torsion_atom_site_label_3
_geom_torsion_atom_site_label_4
_geom_torsion
C6 C1 C2 C3 1.3(3)
C7 C1 C2 C3 -176.74(16)
C6 C1 C2 Cl1 -178.38(14)
C7 C1 C2 Cl1 3.5(2)
C1 C2 C3 C4 -0.6(3)
Cl1 C2 C3 C4 179.09(16)
C1 C2 C3 Cl2 178.51(14)
Cl1 C2 C3 Cl2 -1.8(2)
C2 C3 C4 C5 0.0(3)
Cl2 C3 C4 C5 -179.14(17)
C3 C4 C5 C6 -0.1(3)
C4 C5 C6 C1 0.8(3)
C2 C1 C6 C5 -1.4(3)
C7 C1 C6 C5 176.63(17)
C2 C1 C7 N1 85.0(2)
C6 C1 C7 N1 -93.0(2)
C2 C1 C7 C9 -93.2(2)
C6 C1 C7 C9 88.7(2)
N1 C7 C9 N5 -177.6(2)
C1 C7 C9 N5 0.6(3)
N1 C7 C9 N3 1.4(3)
C1 C7 C9 N3 179.59(17)
C9 C7 N1 N2 -1.4(3)
C1 C7 N1 N2 -179.60(15)
N4 C8 N2 N1 -179.14(16)
N3 C8 N2 N1 0.9(3)
C7 N1 N2 C8 0.3(3)
N5 C9 N3 C8 178.71(19)
C7 C9 N3 C8 -0.3(3)
N4 C8 N3 C9 179.23(17)
N2 C8 N3 C9 -0.8(3)
O1 C10 C11 C12 178.0(2)
O2 C10 C11 C12 -1.3(4)
C10 C11 C12 C13 178.5(2)
O1 C10 C11' C12' 23.9(19)
O2 C10 C11' C12' -164.0(11)
C10 C11' C12' C13 179.9(7)
C11 C12 C13 C18 -168.0(3)
C11 C12 C13 C14 10.2(4)
C11' C12' C13 C18 -5.2(17)
C11' C12' C13 C14 170.3(11)
C18 C13 C14 C15 1.3(4)
C12 C13 C14 C15 -176.9(2)
C12' C13 C14 C15 -175.9(5)
C13 C14 C15 C16 0.2(4)
C14 C15 C16 C17 -0.9(4)
C15 C16 C17 C18 0.2(5)
C14 C13 C18 C17 -2.0(4)
C12 C13 C18 C17 176.3(3)
C12' C13 C18 C17 173.0(8)
C16 C17 C18 C13 1.3(5)
